data_4022720
loop_
_publ_author_name
'Weicheng Zhang'
'Xumu Zhang'

_publ_section_title
;
 Highly Enantioselective Hydrogenation of \a-Dehydroamino Esters
 and Itaconates with Triphosphorous Bidentate Ligands and the
 Unprecedented Solvent Effect Thereof
;
_journal_name_full 'Journal of Organic Chemistry'
_journal_page_first 1020
_journal_page_last 1023
_journal_paper_doi 10.1021/jo0622429
_journal_volume 72
_journal_year 2007
_chemical_formula_moiety 'C46 H36 Cl2 N O2 P3 Pd, 2(C H2 Cl2)'
_chemical_formula_sum 'C48 H40 Cl6 N O2 P3 Pd'
_chemical_formula_weight 1074.82
_chemical_name_systematic
; 
 ? 
;
_space_group_IT_number 4
_symmetry_cell_setting monoclinic
_symmetry_space_group_name_Hall 'P 2yb'
_symmetry_space_group_name_H-M 'P 1 21 1'
_atom_sites_solution_hydrogens geom
_atom_sites_solution_primary direct
_atom_sites_solution_secondary difmap
_audit_creation_method SHELXL-97
_cell_angle_alpha 90.00
_cell_angle_beta 106.921(9)
_cell_angle_gamma 90.00
_cell_formula_units_Z 4
_cell_length_a 11.187(6)
_cell_length_b 36.661(18)
_cell_length_c 12.087(6)
_cell_measurement_reflns_used 7411
_cell_measurement_temperature 123(2)
_cell_measurement_theta_max 26.795
_cell_measurement_theta_min 2.200
_cell_volume 4742(4)
_computing_cell_refinement 'Bruker SMART'
_computing_data_collection 'Bruker SMART'
_computing_data_reduction 'Bruker SAINT'
_computing_molecular_graphics 'Bruker SHELXTL'
_computing_publication_material 'Bruker SHELXTL'
_computing_structure_refinement 'SHELXL-97 (Sheldrick, 1997)'
_computing_structure_solution 'SHELXS-97 (Sheldrick, 1990)'
_diffrn_ambient_temperature 123(2)
_diffrn_measured_fraction_theta_full 0.990
_diffrn_measured_fraction_theta_max 0.990
_diffrn_measurement_device_type 'CCD area detector'
_diffrn_measurement_method 'phi and omega scans'
_diffrn_radiation_monochromator graphite
_diffrn_radiation_source 'fine-focus sealed tube'
_diffrn_radiation_type MoK\a
_diffrn_radiation_wavelength 0.71073
_diffrn_reflns_av_R_equivalents 0.0568
_diffrn_reflns_av_sigmaI/netI 0.1086
_diffrn_reflns_limit_h_max 14
_diffrn_reflns_limit_h_min -14
_diffrn_reflns_limit_k_max 48
_diffrn_reflns_limit_k_min -48
_diffrn_reflns_limit_l_max 16
_diffrn_reflns_limit_l_min -16
_diffrn_reflns_number 44396
_diffrn_reflns_theta_full 28.34
_diffrn_reflns_theta_max 28.34
_diffrn_reflns_theta_min 1.76
_exptl_absorpt_coefficient_mu 0.870
_exptl_absorpt_correction_T_max 0.932
_exptl_absorpt_correction_T_min 0.903
_exptl_absorpt_correction_type analytical
_exptl_absorpt_process_details SADABS
_exptl_crystal_colour colourless
_exptl_crystal_density_diffrn 1.505
_exptl_crystal_density_method 'not measured'
_exptl_crystal_description block
_exptl_crystal_F_000 2176
_exptl_crystal_size_max 0.17
_exptl_crystal_size_mid 0.10
_exptl_crystal_size_min 0.08
_refine_diff_density_max 1.586
_refine_diff_density_min -1.455
_refine_diff_density_rms 0.124
_refine_ls_abs_structure_details 'Flack H D (1983), Acta Cryst. A39, 876-881'
_refine_ls_abs_structure_Flack 0.05(2)
_refine_ls_extinction_method none
_refine_ls_goodness_of_fit_ref 1.022
_refine_ls_hydrogen_treatment noref
_refine_ls_matrix_type full
_refine_ls_number_parameters 1103
_refine_ls_number_reflns 22388
_refine_ls_number_restraints 1
_refine_ls_restrained_S_all 1.022
_refine_ls_R_factor_all 0.0913
_refine_ls_R_factor_gt 0.0692
_refine_ls_shift/su_max 0.001
_refine_ls_shift/su_mean 0.000
_refine_ls_structure_factor_coef Fsqd
_refine_ls_weighting_details 'calc w=1/[\s^2^(Fo^2^)+(0.0573P)^2^+6.6898P] where P=(Fo^2^+2Fc^2^)/3'
_refine_ls_weighting_scheme calc
_refine_ls_wR_factor_gt 0.1354
_refine_ls_wR_factor_ref 0.1475
_reflns_number_gt 17457
_reflns_number_total 22388
_reflns_threshold_expression >2sigma(I)
_cod_data_source_file jo0622429si20061030_111056.cif
_cod_data_source_block wuz12s
_cod_depositor_comments
;
The following automatic conversions were performed:
'_symmetry_cell_setting' value 'Monoclinic' changed to 'monoclinic'
according to '/home/saulius/struct/CIF-dictionaries/cif_core.dic'
dictionary named 'cif_core.dic' version 2.4.1 from 2010-06-29.

Automatic conversion script
Id: cif_fix_enum 1527 2010-12-29 10:47:43Z saulius 
;
_cod_original_sg_symbol_H-M 'P 21'
_cod_database_code 4022720

loop_
_symmetry_equiv_pos_as_xyz
'x, y, z'
'-x, y+1/2, -z'

loop_
_atom_site_label
_atom_site_type_symbol
_atom_site_fract_x
_atom_site_fract_y
_atom_site_fract_z
_atom_site_U_iso_or_equiv
_atom_site_adp_type
_atom_site_occupancy
_atom_site_symmetry_multiplicity
_atom_site_calc_flag
_atom_site_refinement_flags
C1 C 0.6617(7) 0.31609(19) 0.1214(6) 0.0267(16) Uani 1 1 d .
H1A H 0.7025 0.2961 0.0923 0.040 Uiso 1 1 calc R
H1B H 0.6131 0.3061 0.1699 0.040 Uiso 1 1 calc R
H1C H 0.7253 0.3328 0.1673 0.040 Uiso 1 1 calc R
C2 C 0.4913(9) 0.3117(2) -0.0588(8) 0.055(3) Uani 1 1 d .
H2A H 0.5390 0.2949 -0.0927 0.083 Uiso 1 1 calc R
H2B H 0.4347 0.3261 -0.1203 0.083 Uiso 1 1 calc R
H2C H 0.4426 0.2977 -0.0179 0.083 Uiso 1 1 calc R
C3 C 0.6420(5) 0.40042(18) 0.2284(5) 0.0158(12) Uani 1 1 d .
C4 C 0.6033(6) 0.38042(18) 0.3094(5) 0.0181(13) Uani 1 1 d .
C5 C 0.6930(6) 0.37412(18) 0.4175(5) 0.0189(14) Uani 1 1 d .
H5 H 0.6705 0.3606 0.4755 0.023 Uiso 1 1 calc R
C6 C 0.8150(5) 0.38772(18) 0.4392(5) 0.0171(13) Uani 1 1 d .
C7 C 0.9093(6) 0.3800(2) 0.5466(5) 0.0265(16) Uani 1 1 d .
H7 H 0.8887 0.3649 0.6021 0.032 Uiso 1 1 calc R
C8 C 1.0266(7) 0.3939(2) 0.5706(6) 0.0294(17) Uani 1 1 d .
H8 H 1.0864 0.3890 0.6428 0.035 Uiso 1 1 calc R
C9 C 1.0594(6) 0.4158(2) 0.4869(6) 0.0240(16) Uani 1 1 d .
H9 H 1.1423 0.4248 0.5025 0.029 Uiso 1 1 calc R
C10 C 0.9725(6) 0.42417(18) 0.3839(6) 0.0208(14) Uani 1 1 d .
H10 H 0.9954 0.4391 0.3292 0.025 Uiso 1 1 calc R
C11 C 0.8472(6) 0.41038(18) 0.3584(5) 0.0174(13) Uani 1 1 d .
C12 C 0.7563(6) 0.41790(17) 0.2490(5) 0.0170(13) Uani 1 1 d .
C13 C 0.7588(5) 0.42399(18) 0.0489(5) 0.0160(13) Uani 1 1 d .
C14 C 0.7826(6) 0.44012(18) 0.1561(5) 0.0160(13) Uani 1 1 d .
C15 C 0.8219(6) 0.47746(18) 0.1666(5) 0.0165(13) Uani 1 1 d .
C16 C 0.8476(6) 0.49798(19) 0.2690(6) 0.0221(14) Uani 1 1 d .
H16 H 0.8361 0.4869 0.3363 0.026 Uiso 1 1 calc R
C17 C 0.8883(7) 0.5330(2) 0.2753(6) 0.0282(17) Uani 1 1 d .
H17 H 0.9030 0.5459 0.3462 0.034 Uiso 1 1 calc R
C18 C 0.9091(7) 0.5506(2) 0.1801(7) 0.0307(17) Uani 1 1 d .
H18 H 0.9405 0.5749 0.1868 0.037 Uiso 1 1 calc R
C19 C 0.8836(7) 0.5325(2) 0.0774(6) 0.0304(17) Uani 1 1 d .
H19 H 0.8974 0.5442 0.0121 0.036 Uiso 1 1 calc R
C20 C 0.8358(6) 0.49558(18) 0.0668(5) 0.0190(14) Uani 1 1 d .
C21 C 0.7961(7) 0.47845(19) -0.0439(6) 0.0227(15) Uani 1 1 d .
H21 H 0.7986 0.4915 -0.1111 0.027 Uiso 1 1 calc R
C22 C 0.7543(6) 0.44304(18) -0.0532(5) 0.0170(13) Uani 1 1 d .
C23 C 0.7511(6) 0.38210(18) -0.2047(5) 0.0187(14) Uani 1 1 d .
C24 C 0.8812(7) 0.38199(19) -0.1608(5) 0.0226(15) Uani 1 1 d .
H24 H 0.9240 0.4032 -0.1244 0.027 Uiso 1 1 calc R
C25 C 0.9473(6) 0.35081(19) -0.1707(5) 0.0220(15) Uani 1 1 d .
H25 H 1.0357 0.3505 -0.1397 0.026 Uiso 1 1 calc R
C26 C 0.8853(7) 0.3199(2) -0.2258(6) 0.0285(16) Uani 1 1 d .
H26 H 0.9310 0.2986 -0.2322 0.034 Uiso 1 1 calc R
C27 C 0.7563(7) 0.32050(19) -0.2713(6) 0.0268(16) Uani 1 1 d .
H27 H 0.7142 0.2996 -0.3105 0.032 Uiso 1 1 calc R
C28 C 0.6885(6) 0.35095(19) -0.2603(6) 0.0238(15) Uani 1 1 d .
H28 H 0.6000 0.3509 -0.2900 0.029 Uiso 1 1 calc R
C29 C 0.6512(6) 0.4533(2) -0.2998(5) 0.0196(14) Uani 1 1 d .
C30 C 0.5868(8) 0.4865(2) -0.3017(6) 0.0332(18) Uani 1 1 d .
H30 H 0.5518 0.4923 -0.2412 0.040 Uiso 1 1 calc R
C31 C 0.5750(8) 0.5106(2) -0.3937(7) 0.038(2) Uani 1 1 d .
H31 H 0.5336 0.5333 -0.3945 0.045 Uiso 1 1 calc R
C32 C 0.6236(7) 0.5017(2) -0.4852(6) 0.0342(19) Uani 1 1 d .
H32 H 0.6136 0.5177 -0.5490 0.041 Uiso 1 1 calc R
C33 C 0.6870(8) 0.4686(2) -0.4797(6) 0.0335(18) Uani 1 1 d .
H33 H 0.7209 0.4624 -0.5407 0.040 Uiso 1 1 calc R
C34 C 0.7018(7) 0.4449(2) -0.3884(6) 0.0248(15) Uani 1 1 d .
H34 H 0.7466 0.4228 -0.3862 0.030 Uiso 1 1 calc R
C35 C 0.4365(6) 0.3386(2) 0.4026(6) 0.0242(15) Uani 1 1 d .
C36 C 0.4847(7) 0.30306(19) 0.4265(6) 0.0253(15) Uani 1 1 d .
H36 H 0.5261 0.2922 0.3765 0.030 Uiso 1 1 calc R
C37 C 0.4734(7) 0.2837(2) 0.5201(7) 0.0317(18) Uani 1 1 d .
H37 H 0.5081 0.2599 0.5348 0.038 Uiso 1 1 calc R
C38 C 0.4111(7) 0.2989(2) 0.5936(6) 0.0330(18) Uani 1 1 d .
H38 H 0.4020 0.2854 0.6576 0.040 Uiso 1 1 calc R
C39 C 0.3626(7) 0.3338(2) 0.5726(6) 0.0285(17) Uani 1 1 d .
H39 H 0.3208 0.3444 0.6230 0.034 Uiso 1 1 calc R
C40 C 0.3747(6) 0.3537(2) 0.4778(6) 0.0244(15) Uani 1 1 d .
H40 H 0.3409 0.3776 0.4640 0.029 Uiso 1 1 calc R
C41 C 0.3483(6) 0.4015(2) 0.2568(6) 0.0242(14) Uani 1 1 d .
C42 C 0.3813(8) 0.4307(2) 0.3333(7) 0.0312(17) Uani 1 1 d .
H42 H 0.4588 0.4301 0.3925 0.037 Uiso 1 1 calc R
C43 C 0.3037(7) 0.4602(2) 0.3243(7) 0.0364(19) Uani 1 1 d .
H43 H 0.3285 0.4802 0.3757 0.044 Uiso 1 1 calc R
C44 C 0.1871(7) 0.4607(2) 0.2389(7) 0.0337(18) Uani 1 1 d .
H44 H 0.1317 0.4807 0.2337 0.040 Uiso 1 1 calc R
C45 C 0.1553(7) 0.4325(3) 0.1647(7) 0.038(2) Uani 1 1 d .
H45 H 0.0774 0.4330 0.1061 0.046 Uiso 1 1 calc R
C46 C 0.2347(6) 0.4023(3) 0.1719(6) 0.0332(17) Uani 1 1 d .
H46 H 0.2105 0.3826 0.1189 0.040 Uiso 1 1 calc R
C47 C 1.1007(6) 0.24200(19) -0.0485(6) 0.0229(15) Uani 1 1 d .
C48 C 1.0833(7) 0.2161(2) -0.1379(7) 0.0312(17) Uani 1 1 d .
H48 H 1.0490 0.1930 -0.1291 0.037 Uiso 1 1 calc R
C49 C 1.1147(7) 0.2235(3) -0.2382(7) 0.0357(19) Uani 1 1 d .
H49 H 1.1011 0.2058 -0.2980 0.043 Uiso 1 1 calc R
C50 C 1.1667(7) 0.2574(2) -0.2500(7) 0.0347(19) Uani 1 1 d .
H50 H 1.1876 0.2627 -0.3190 0.042 Uiso 1 1 calc R
C51 C 1.1882(6) 0.2829(2) -0.1650(7) 0.0322(18) Uani 1 1 d .
H51 H 1.2253 0.3057 -0.1738 0.039 Uiso 1 1 calc R
C52 C 1.1548(6) 0.2754(2) -0.0635(6) 0.0272(16) Uani 1 1 d .
H52 H 1.1693 0.2933 -0.0042 0.033 Uiso 1 1 calc R
C53 C 1.0547(6) 0.27170(19) 0.1577(6) 0.0217(15) Uani 1 1 d .
C54 C 0.9946(7) 0.3027(2) 0.1009(6) 0.0292(17) Uani 1 1 d .
H54 H 0.9564 0.3023 0.0197 0.035 Uiso 1 1 calc R
C55 C 0.9908(7) 0.3341(2) 0.1636(7) 0.0343(19) Uani 1 1 d .
H55 H 0.9501 0.3551 0.1244 0.041 Uiso 1 1 calc R
C56 C 1.0448(8) 0.3355(2) 0.2815(8) 0.044(2) Uani 1 1 d .
H56 H 1.0431 0.3573 0.3232 0.053 Uiso 1 1 calc R
C57 C 1.1003(8) 0.3050(2) 0.3370(7) 0.039(2) Uani 1 1 d .
H57 H 1.1363 0.3057 0.4186 0.046 Uiso 1 1 calc R
C58 C 1.1061(6) 0.2726(2) 0.2774(6) 0.0259(16) Uani 1 1 d .
H58 H 1.1445 0.2515 0.3181 0.031 Uiso 1 1 calc R
C59 C 0.8983(6) 0.21755(19) 0.0332(6) 0.0222(15) Uani 1 1 d .
C60 C 0.8188(6) 0.22442(19) -0.0757(6) 0.0207(14) Uani 1 1 d .
H60 H 0.8505 0.2370 -0.1298 0.025 Uiso 1 1 calc R
C61 C 0.6914(6) 0.21343(19) -0.1104(6) 0.0242(15) Uani 1 1 d .
C62 C 0.6125(7) 0.2187(2) -0.2242(6) 0.0266(16) Uani 1 1 d .
H62 H 0.6440 0.2311 -0.2788 0.032 Uiso 1 1 calc R
C63 C 0.4930(7) 0.2064(2) -0.2574(6) 0.0277(16) Uani 1 1 d .
H63 H 0.4431 0.2096 -0.3351 0.033 Uiso 1 1 calc R
C64 C 0.4422(7) 0.1890(2) -0.1766(6) 0.0292(17) Uani 1 1 d .
H64 H 0.3580 0.1808 -0.1995 0.035 Uiso 1 1 calc R
C65 C 0.5159(6) 0.18417(19) -0.0646(6) 0.0238(15) Uani 1 1 d .
H65 H 0.4814 0.1724 -0.0109 0.029 Uiso 1 1 calc R
C66 C 0.6412(6) 0.19615(17) -0.0271(6) 0.0203(14) Uani 1 1 d .
C67 C 0.7220(6) 0.19084(18) 0.0885(5) 0.0173(13) Uani 1 1 d .
C68 C 0.8450(6) 0.20031(19) 0.1119(6) 0.0200(14) Uani 1 1 d .
C69 C 0.7435(6) 0.14687(19) 0.2461(6) 0.0210(13) Uani 1 1 d .
C70 C 0.6771(6) 0.17467(19) 0.1838(5) 0.0208(14) Uani 1 1 d .
C71 C 0.5777(6) 0.18990(18) 0.2223(6) 0.0201(14) Uani 1 1 d .
C72 C 0.5068(6) 0.2207(2) 0.1694(6) 0.0263(16) Uani 1 1 d .
H72 H 0.5242 0.2322 0.1053 0.032 Uiso 1 1 calc R
C73 C 0.4143(7) 0.2338(2) 0.2102(7) 0.0361(19) Uani 1 1 d .
H73 H 0.3669 0.2542 0.1732 0.043 Uiso 1 1 calc R
C74 C 0.3870(7) 0.2182(2) 0.3044(7) 0.0338(18) Uani 1 1 d .
H74 H 0.3208 0.2277 0.3303 0.041 Uiso 1 1 calc R
C75 C 0.4548(6) 0.1891(2) 0.3604(7) 0.0297(17) Uani 1 1 d .
H75 H 0.4366 0.1788 0.4258 0.036 Uiso 1 1 calc R
C76 C 0.5509(6) 0.1744(2) 0.3217(6) 0.0255(15) Uani 1 1 d .
C77 C 0.6298(6) 0.1469(2) 0.3856(6) 0.0290(16) Uani 1 1 d .
H77 H 0.6130 0.1371 0.4524 0.035 Uiso 1 1 calc R
C78 C 0.7302(7) 0.13377(19) 0.3538(6) 0.0235(15) Uani 1 1 d .
C79 C 0.8240(6) 0.10328(19) 0.5817(6) 0.0235(15) Uani 1 1 d .
C80 C 0.8266(7) 0.1332(2) 0.6534(7) 0.0315(17) Uani 1 1 d .
H80 H 0.8534 0.1563 0.6341 0.038 Uiso 1 1 calc R
C81 C 0.7903(7) 0.1293(2) 0.7521(7) 0.0358(19) Uani 1 1 d .
H81 H 0.7877 0.1499 0.7987 0.043 Uiso 1 1 calc R
C82 C 0.7574(8) 0.0951(2) 0.7840(7) 0.0355(19) Uani 1 1 d .
H82 H 0.7359 0.0922 0.8539 0.043 Uiso 1 1 calc R
C83 C 0.7561(8) 0.0655(2) 0.7138(7) 0.0376(19) Uani 1 1 d .
H83 H 0.7326 0.0421 0.7343 0.045 Uiso 1 1 calc R
C84 C 0.7898(7) 0.0701(2) 0.6121(7) 0.0313(17) Uani 1 1 d .
H84 H 0.7887 0.0497 0.5634 0.038 Uiso 1 1 calc R
C85 C 0.8798(7) 0.0661(2) 0.3882(6) 0.0280(16) Uani 1 1 d .
C86 C 0.7727(8) 0.0450(2) 0.3365(7) 0.039(2) Uani 1 1 d .
H86 H 0.6920 0.0548 0.3290 0.047 Uiso 1 1 calc R
C87 C 0.7845(9) 0.0106(2) 0.2971(8) 0.045(2) Uani 1 1 d .
H87 H 0.7117 -0.0032 0.2608 0.054 Uiso 1 1 calc R
C88 C 0.8992(12) -0.0041(3) 0.3094(8) 0.063(3) Uani 1 1 d .
H88 H 0.9059 -0.0283 0.2839 0.076 Uiso 1 1 calc R
C89 C 1.0069(10) 0.0161(3) 0.3590(8) 0.057(3) Uani 1 1 d .
H89 H 1.0869 0.0059 0.3667 0.069 Uiso 1 1 calc R
C90 C 0.9961(8) 0.0510(2) 0.3966(7) 0.0356(19) Uani 1 1 d .
H90 H 1.0693 0.0650 0.4289 0.043 Uiso 1 1 calc R
C91 C 1.1915(8) 0.1285(3) 0.2519(7) 0.052(3) Uani 1 1 d .
H91A H 1.2114 0.1031 0.2394 0.078 Uiso 1 1 calc R
H91B H 1.2150 0.1336 0.3351 0.078 Uiso 1 1 calc R
H91C H 1.2381 0.1448 0.2150 0.078 Uiso 1 1 calc R
C92 C 1.0162(9) 0.1263(3) 0.0775(7) 0.045(2) Uani 1 1 d .
H92A H 1.0677 0.1398 0.0382 0.067 Uiso 1 1 calc R
H92B H 0.9286 0.1335 0.0455 0.067 Uiso 1 1 calc R
H92C H 1.0244 0.1001 0.0660 0.067 Uiso 1 1 calc R
C93 C 0.4133(14) 0.0867(4) 0.0271(12) 0.090(4) Uani 1 1 d .
H93A H 0.3923 0.0648 -0.0228 0.109 Uiso 1 1 calc R
H93B H 0.4946 0.0961 0.0223 0.109 Uiso 1 1 calc R
C94 C 0.5756(9) 0.6073(3) 0.3249(11) 0.071(4) Uani 1 1 d .
H94A H 0.5035 0.6231 0.2874 0.085 Uiso 1 1 calc R
H94B H 0.6527 0.6201 0.3224 0.085 Uiso 1 1 calc R
C95 C 0.8862(13) 0.2489(4) 0.4575(11) 0.088(4) Uani 1 1 d .
H95A H 0.9689 0.2570 0.5069 0.105 Uiso 1 1 calc R
H95B H 0.9003 0.2306 0.4021 0.105 Uiso 1 1 calc R
C96 C 0.3541(9) 0.4785(3) 0.0269(9) 0.051(2) Uani 1 1 d .
H96A H 0.3700 0.4678 0.1051 0.061 Uiso 1 1 calc R
H96B H 0.3146 0.4595 -0.0302 0.061 Uiso 1 1 calc R
Cl1 Cl 0.36559(16) 0.42842(5) -0.33671(15) 0.0291(4) Uani 1 1 d .
Cl2 Cl 0.28738(16) 0.38763(6) -0.11823(16) 0.0330(4) Uani 1 1 d .
Cl3 Cl 1.11527(17) 0.13145(5) 0.65685(15) 0.0315(4) Uani 1 1 d .
Cl4 Cl 1.18885(16) 0.19188(5) 0.48002(15) 0.0280(4) Uani 1 1 d .
Cl5 Cl 0.5803(3) 0.59961(7) 0.4712(3) 0.0657(8) Uani 1 1 d .
Cl6 Cl 0.5626(3) 0.56583(9) 0.2486(2) 0.0672(8) Uani 1 1 d .
Cl7 Cl 0.2512(3) 0.51570(8) 0.0126(2) 0.0603(7) Uani 1 1 d .
Cl8 Cl 0.8142(5) 0.2824(2) 0.3887(8) 0.280(6) Uani 1 1 d .
Cl9 Cl 0.8028(3) 0.22817(10) 0.5453(4) 0.1074(14) Uani 1 1 d .
Cl10 Cl 0.2990(2) 0.11987(7) -0.0255(2) 0.0596(7) Uani 1 1 d .
Cl11 Cl 0.4282(4) 0.07420(12) 0.1685(3) 0.1016(14) Uani 1 1 d .
Cl12 Cl 0.4965(2) 0.49149(7) 0.0057(2) 0.0552(6) Uani 1 1 d .
N1 N 0.5775(5) 0.33608(16) 0.0226(5) 0.0243(13) Uani 1 1 d .
N2 N 1.0582(5) 0.13464(16) 0.2019(5) 0.0234(13) Uani 1 1 d .
O1 O 0.7284(4) 0.38706(12) 0.0391(4) 0.0171(9) Uani 1 1 d .
O2 O 0.5533(4) 0.40175(14) 0.1167(3) 0.0185(9) Uani 1 1 d .
O3 O 0.8424(4) 0.13162(12) 0.2117(4) 0.0210(10) Uani 1 1 d .
O4 O 0.9265(4) 0.19442(12) 0.2254(4) 0.0195(10) Uani 1 1 d .
P1 P 0.65977(16) 0.42124(5) -0.18494(14) 0.0174(3) Uani 1 1 d .
P2 P 0.57872(16) 0.37983(5) 0.00907(14) 0.0180(3) Uani 1 1 d .
P3 P 0.44529(16) 0.35988(5) 0.26781(14) 0.0200(4) Uani 1 1 d .
P4 P 0.86563(17) 0.11052(5) 0.44772(16) 0.0224(4) Uani 1 1 d .
P5 P 0.97139(15) 0.15319(5) 0.27057(14) 0.0183(4) Uani 1 1 d .
P6 P 1.06587(16) 0.22833(5) 0.08484(15) 0.0212(4) Uani 1 1 d .
Pd1 Pd 0.47384(4) 0.404333(14) -0.15828(4) 0.01817(11) Uani 1 1 d .
Pd2 Pd 1.03385(5) 0.147303(14) 0.46222(4) 0.01998(11) Uani 1 1 d .

loop_
_atom_site_aniso_label
_atom_site_aniso_U_11
_atom_site_aniso_U_22
_atom_site_aniso_U_33
_atom_site_aniso_U_23
_atom_site_aniso_U_13
_atom_site_aniso_U_12
C1 0.031(4) 0.021(4) 0.030(4) 0.011(3) 0.011(3) -0.001(3)
C2 0.056(6) 0.030(5) 0.053(6) -0.009(4) -0.025(5) -0.007(4)
C3 0.018(3) 0.019(3) 0.006(2) 0.002(2) -0.003(2) 0.003(3)
C4 0.021(3) 0.019(3) 0.015(3) 0.003(3) 0.006(3) 0.002(3)
C5 0.022(3) 0.026(4) 0.011(3) 0.003(3) 0.009(3) -0.003(3)
C6 0.009(3) 0.027(4) 0.013(3) -0.002(3) 0.000(2) -0.002(3)
C7 0.022(4) 0.045(5) 0.010(3) 0.003(3) 0.001(3) -0.003(3)
C8 0.025(4) 0.041(5) 0.017(3) -0.001(3) -0.002(3) 0.003(3)
C9 0.008(3) 0.039(4) 0.020(3) -0.001(3) -0.004(2) -0.001(3)
C10 0.020(3) 0.019(3) 0.019(3) -0.006(3) -0.002(3) -0.001(3)
C11 0.019(3) 0.019(3) 0.014(3) -0.002(2) 0.005(2) 0.001(3)
C12 0.020(3) 0.016(3) 0.017(3) 0.002(2) 0.009(3) 0.005(3)
C13 0.007(3) 0.022(3) 0.019(3) -0.004(3) 0.003(2) -0.002(2)
C14 0.014(3) 0.022(3) 0.011(3) -0.004(2) 0.003(2) -0.001(3)
C15 0.015(3) 0.021(3) 0.016(3) -0.005(3) 0.009(2) -0.006(3)
C16 0.021(3) 0.027(4) 0.016(3) 0.003(3) 0.001(3) -0.004(3)
C17 0.028(4) 0.026(4) 0.024(4) -0.002(3) -0.003(3) -0.002(3)
C18 0.034(4) 0.019(4) 0.036(4) -0.002(3) 0.005(3) -0.012(3)
C19 0.045(5) 0.025(4) 0.022(4) -0.001(3) 0.010(3) -0.012(3)
C20 0.020(3) 0.021(3) 0.014(3) 0.000(3) 0.002(3) -0.003(3)
C21 0.029(4) 0.026(4) 0.018(3) 0.006(3) 0.014(3) 0.000(3)
C22 0.018(3) 0.020(3) 0.012(3) -0.003(2) 0.004(2) 0.003(3)
C23 0.024(3) 0.018(3) 0.010(3) 0.001(2) -0.002(3) 0.001(3)
C24 0.032(4) 0.027(4) 0.008(3) -0.001(3) 0.003(3) 0.001(3)
C25 0.016(3) 0.031(4) 0.016(3) 0.008(3) 0.000(3) -0.005(3)
C26 0.029(4) 0.028(4) 0.028(4) 0.006(3) 0.008(3) -0.002(3)
C27 0.030(4) 0.018(3) 0.025(4) -0.001(3) -0.004(3) -0.003(3)
C28 0.016(3) 0.029(4) 0.021(3) 0.002(3) -0.002(3) 0.004(3)
C29 0.010(3) 0.034(4) 0.013(3) 0.002(3) 0.001(2) 0.003(3)
C30 0.040(5) 0.040(5) 0.023(4) -0.006(3) 0.014(3) 0.006(4)
C31 0.050(5) 0.035(5) 0.029(4) 0.015(3) 0.012(4) 0.013(4)
C32 0.033(4) 0.049(5) 0.018(4) 0.007(3) 0.003(3) 0.003(4)
C33 0.046(5) 0.034(4) 0.022(4) 0.001(3) 0.013(3) -0.005(4)
C34 0.026(4) 0.029(4) 0.023(3) -0.003(3) 0.012(3) 0.000(3)
C35 0.015(3) 0.030(4) 0.025(4) -0.008(3) 0.001(3) -0.007(3)
C36 0.033(4) 0.021(4) 0.024(4) -0.001(3) 0.012(3) -0.003(3)
C37 0.033(4) 0.029(4) 0.031(4) 0.008(3) 0.005(3) 0.003(3)
C38 0.030(4) 0.045(5) 0.020(4) -0.001(3) 0.001(3) -0.009(4)
C39 0.026(4) 0.037(4) 0.023(4) 0.002(3) 0.008(3) -0.011(3)
C40 0.023(4) 0.029(4) 0.022(3) 0.000(3) 0.007(3) -0.004(3)
C41 0.017(3) 0.032(4) 0.026(3) 0.004(3) 0.008(3) -0.008(3)
C42 0.041(5) 0.022(4) 0.030(4) 0.005(3) 0.009(3) -0.008(3)
C43 0.029(4) 0.029(4) 0.050(5) 0.003(4) 0.011(4) 0.002(3)
C44 0.022(4) 0.035(4) 0.048(5) 0.010(4) 0.016(4) 0.005(3)
C45 0.018(4) 0.059(6) 0.037(4) 0.014(4) 0.007(3) -0.002(4)
C46 0.024(4) 0.048(5) 0.029(4) -0.006(4) 0.008(3) -0.001(4)
C47 0.014(3) 0.025(4) 0.027(4) 0.003(3) 0.003(3) -0.002(3)
C48 0.032(4) 0.030(4) 0.031(4) 0.000(3) 0.009(3) -0.006(3)
C49 0.030(4) 0.056(6) 0.025(4) -0.006(4) 0.014(3) 0.004(4)
C50 0.025(4) 0.053(5) 0.032(4) 0.007(4) 0.016(3) 0.008(4)
C51 0.015(3) 0.043(5) 0.041(4) 0.009(4) 0.011(3) -0.004(3)
C52 0.018(3) 0.039(4) 0.027(4) 0.001(3) 0.010(3) 0.002(3)
C53 0.013(3) 0.025(4) 0.027(4) -0.003(3) 0.006(3) -0.003(3)
C54 0.025(4) 0.036(4) 0.025(4) 0.007(3) 0.004(3) 0.007(3)
C55 0.034(4) 0.022(4) 0.044(5) 0.003(3) 0.007(4) 0.004(3)
C56 0.036(5) 0.038(5) 0.052(5) -0.020(4) 0.005(4) 0.004(4)
C57 0.032(4) 0.043(5) 0.036(4) -0.014(4) 0.003(4) -0.004(4)
C58 0.016(3) 0.034(4) 0.023(4) 0.005(3) 0.000(3) 0.000(3)
C59 0.017(3) 0.023(4) 0.022(3) 0.007(3) -0.001(3) 0.003(3)
C60 0.012(3) 0.025(4) 0.020(3) 0.002(3) -0.003(3) 0.000(3)
C61 0.020(3) 0.021(4) 0.026(4) 0.004(3) 0.000(3) -0.004(3)
C62 0.029(4) 0.025(4) 0.022(3) 0.001(3) 0.001(3) 0.004(3)
C63 0.023(4) 0.031(4) 0.024(4) -0.005(3) -0.002(3) -0.001(3)
C64 0.018(3) 0.034(4) 0.031(4) 0.002(3) 0.000(3) 0.001(3)
C65 0.018(3) 0.023(4) 0.026(4) 0.006(3) 0.001(3) -0.001(3)
C66 0.010(3) 0.015(3) 0.029(4) 0.002(3) -0.004(3) -0.001(2)
C67 0.012(3) 0.019(3) 0.018(3) -0.003(3) -0.001(2) -0.004(3)
C68 0.014(3) 0.025(4) 0.018(3) 0.005(3) 0.000(3) -0.004(3)
C69 0.019(3) 0.015(3) 0.028(3) 0.001(3) 0.005(3) 0.002(3)
C70 0.018(3) 0.026(4) 0.018(3) 0.002(3) 0.003(3) -0.004(3)
C71 0.012(3) 0.019(3) 0.022(3) 0.005(3) -0.006(3) -0.004(3)
C72 0.014(3) 0.030(4) 0.031(4) 0.012(3) 0.000(3) 0.004(3)
C73 0.019(4) 0.041(5) 0.041(5) 0.011(4) -0.003(3) 0.007(3)
C74 0.018(4) 0.043(5) 0.040(5) 0.011(4) 0.009(3) 0.009(3)
C75 0.019(4) 0.037(4) 0.038(4) 0.010(3) 0.015(3) 0.003(3)
C76 0.015(3) 0.035(4) 0.027(4) -0.002(3) 0.006(3) -0.001(3)
C77 0.019(3) 0.039(4) 0.029(4) 0.012(4) 0.007(3) -0.008(3)
C78 0.026(4) 0.022(3) 0.020(3) 0.007(3) 0.004(3) 0.002(3)
C79 0.022(4) 0.023(4) 0.023(4) 0.002(3) 0.004(3) 0.002(3)
C80 0.031(4) 0.029(4) 0.037(4) 0.007(3) 0.016(3) 0.008(3)
C81 0.036(4) 0.035(5) 0.037(4) -0.007(4) 0.011(4) 0.010(4)
C82 0.038(5) 0.040(5) 0.034(4) 0.005(4) 0.020(4) 0.001(4)
C83 0.047(5) 0.033(5) 0.039(5) 0.011(4) 0.023(4) -0.004(4)
C84 0.040(4) 0.025(4) 0.029(4) 0.006(3) 0.010(3) 0.005(3)
C85 0.029(4) 0.027(4) 0.025(4) 0.007(3) 0.003(3) 0.005(3)
C86 0.040(5) 0.040(5) 0.033(4) -0.004(4) 0.006(4) -0.013(4)
C87 0.055(6) 0.035(5) 0.042(5) -0.002(4) 0.008(5) -0.018(4)
C88 0.118(10) 0.030(5) 0.037(5) -0.001(4) 0.015(6) 0.003(6)
C89 0.061(7) 0.053(6) 0.042(5) -0.005(5) -0.010(5) 0.032(5)
C90 0.035(4) 0.042(5) 0.027(4) -0.002(3) 0.006(3) 0.011(4)
C91 0.030(5) 0.088(8) 0.033(5) -0.019(5) 0.001(4) 0.013(5)
C92 0.061(6) 0.049(6) 0.025(4) -0.005(4) 0.014(4) 0.014(5)
C93 0.121(12) 0.076(9) 0.100(10) 0.044(8) 0.073(9) 0.025(8)
C94 0.027(5) 0.058(7) 0.130(11) 0.062(7) 0.026(6) 0.012(4)
C95 0.111(11) 0.077(9) 0.081(9) 0.022(7) 0.038(8) 0.050(8)
C96 0.040(5) 0.051(6) 0.073(7) 0.007(5) 0.034(5) -0.008(4)
Cl1 0.0223(9) 0.0365(10) 0.0206(8) 0.0036(7) -0.0062(7) 0.0048(7)
Cl2 0.0183(8) 0.0475(12) 0.0320(10) -0.0037(8) 0.0055(7) -0.0085(8)
Cl3 0.0280(9) 0.0392(10) 0.0228(9) 0.0104(8) 0.0003(7) -0.0019(8)
Cl4 0.0210(8) 0.0340(10) 0.0285(9) 0.0034(7) 0.0063(7) -0.0075(7)
Cl5 0.0783(19) 0.0441(14) 0.081(2) -0.0143(13) 0.0331(16) -0.0105(13)
Cl6 0.0692(18) 0.094(2) 0.0464(14) 0.0184(14) 0.0291(13) 0.0219(16)
Cl7 0.0627(16) 0.0745(18) 0.0463(13) 0.0012(12) 0.0200(12) 0.0254(14)
Cl8 0.123(4) 0.356(9) 0.421(11) 0.342(10) 0.173(6) 0.143(5)
Cl9 0.074(2) 0.082(2) 0.156(4) 0.062(2) 0.018(2) -0.0034(18)
Cl10 0.0524(15) 0.0626(17) 0.0631(16) 0.0133(13) 0.0155(12) -0.0146(12)
Cl11 0.111(3) 0.144(3) 0.0479(16) 0.0022(18) 0.0199(17) 0.075(3)
Cl12 0.0446(14) 0.0516(15) 0.0761(18) 0.0076(13) 0.0281(13) -0.0010(11)
N1 0.014(3) 0.030(3) 0.024(3) -0.001(3) -0.002(2) -0.010(2)
N2 0.017(3) 0.032(3) 0.021(3) -0.003(2) 0.005(2) 0.003(2)
O1 0.013(2) 0.020(2) 0.017(2) -0.0059(18) 0.0017(17) -0.0042(18)
O2 0.011(2) 0.036(3) 0.0110(19) 0.003(2) 0.0065(16) -0.003(2)
O3 0.017(2) 0.020(2) 0.027(2) -0.001(2) 0.0070(19) 0.0030(19)
O4 0.013(2) 0.022(2) 0.021(2) 0.0009(19) -0.0004(18) 0.0012(19)
P1 0.0152(8) 0.0220(9) 0.0149(8) 0.0000(7) 0.0042(6) -0.0023(7)
P2 0.0144(8) 0.0226(9) 0.0143(7) 0.0009(7) -0.0002(6) -0.0028(7)
P3 0.0168(8) 0.0261(9) 0.0158(8) 0.0012(7) 0.0024(7) -0.0048(7)
P4 0.0214(9) 0.0202(9) 0.0254(9) 0.0056(7) 0.0065(7) 0.0003(7)
P5 0.0141(8) 0.0205(10) 0.0192(8) 0.0021(7) 0.0032(6) -0.0014(7)
P6 0.0167(8) 0.0223(9) 0.0236(9) 0.0010(7) 0.0042(7) -0.0011(7)
Pd1 0.0129(2) 0.0257(3) 0.0135(2) -0.0016(2) -0.00002(17) -0.0012(2)
Pd2 0.0168(2) 0.0212(3) 0.0207(2) 0.0036(2) 0.00341(19) 0.0002(2)

loop_
_atom_type_symbol
_atom_type_description
_atom_type_scat_dispersion_real
_atom_type_scat_dispersion_imag
_atom_type_scat_source
C C 0.0033 0.0016 'International Tables Vol C Tables 4.2.6.8 and 6.1.1.4'
H H 0.0000 0.0000 'International Tables Vol C Tables 4.2.6.8 and 6.1.1.4'
N N 0.0061 0.0033 'International Tables Vol C Tables 4.2.6.8 and 6.1.1.4'
P P 0.1023 0.0942 'International Tables Vol C Tables 4.2.6.8 and 6.1.1.4'
Cl Cl 0.1484 0.1585 'International Tables Vol C Tables 4.2.6.8 and 6.1.1.4'
Pd Pd -0.9988 1.0072 'International Tables Vol C Tables 4.2.6.8 and 6.1.1.4'
O O 0.0106 0.0060 'International Tables Vol C Tables 4.2.6.8 and 6.1.1.4'

loop_
_geom_angle_atom_site_label_1
_geom_angle_atom_site_label_2
_geom_angle_atom_site_label_3
_geom_angle
N1 C1 H1A 109.5
N1 C1 H1B 109.5
H1A C1 H1B 109.5
N1 C1 H1C 109.5
H1A C1 H1C 109.5
H1B C1 H1C 109.5
N1 C2 H2A 109.5
N1 C2 H2B 109.5
H2A C2 H2B 109.5
N1 C2 H2C 109.5
H2A C2 H2C 109.5
H2B C2 H2C 109.5
C12 C3 C4 125.2(5)
C12 C3 O2 120.4(5)
C4 C3 O2 114.3(5)
C3 C4 C5 117.0(6)
C3 C4 P3 119.5(5)
C5 C4 P3 123.3(5)
C6 C5 C4 120.3(6)
C6 C5 H5 119.9
C4 C5 H5 119.9
C5 C6 C11 120.8(5)
C5 C6 C7 121.0(6)
C11 C6 C7 118.2(6)
C8 C7 C6 121.8(6)
C8 C7 H7 119.1
C6 C7 H7 119.1
C7 C8 C9 119.6(6)
C7 C8 H8 120.2
C9 C8 H8 120.2
C10 C9 C8 120.7(6)
C10 C9 H9 119.6
C8 C9 H9 119.6
C9 C10 C11 120.3(6)
C9 C10 H10 119.9
C11 C10 H10 119.9
C6 C11 C10 119.4(6)
C6 C11 C12 119.7(6)
C10 C11 C12 120.9(6)
C3 C12 C11 116.4(5)
C3 C12 C14 119.5(5)
C11 C12 C14 123.8(6)
C14 C13 O1 118.2(6)
C14 C13 C22 124.1(6)
O1 C13 C22 117.6(5)
C13 C14 C15 117.6(6)
C13 C14 C12 116.7(6)
C15 C14 C12 125.5(5)
C16 C15 C20 116.9(6)
C16 C15 C14 124.7(6)
C20 C15 C14 118.5(5)
C17 C16 C15 122.4(7)
C17 C16 H16 118.8
C15 C16 H16 118.8
C16 C17 C18 121.6(7)
C16 C17 H17 119.2
C18 C17 H17 119.2
C19 C18 C17 119.0(7)
C19 C18 H18 120.5
C17 C18 H18 120.5
C18 C19 C20 120.7(7)
C18 C19 H19 119.6
C20 C19 H19 119.6
C15 C20 C21 120.5(6)
C15 C20 C19 119.3(6)
C21 C20 C19 120.1(6)
C22 C21 C20 119.9(6)
C22 C21 H21 120.0
C20 C21 H21 120.0
C21 C22 C13 118.3(6)
C21 C22 P1 125.7(5)
C13 C22 P1 114.4(5)
C24 C23 C28 119.9(6)
C24 C23 P1 121.0(5)
C28 C23 P1 118.9(5)
C25 C24 C23 119.5(6)
C25 C24 H24 120.2
C23 C24 H24 120.2
C24 C25 C26 120.5(6)
C24 C25 H25 119.8
C26 C25 H25 119.8
C27 C26 C25 119.6(7)
C27 C26 H26 120.2
C25 C26 H26 120.2
C28 C27 C26 120.8(7)
C28 C27 H27 119.6
C26 C27 H27 119.6
C27 C28 C23 119.5(6)
C27 C28 H28 120.2
C23 C28 H28 120.2
C34 C29 C30 120.2(6)
C34 C29 P1 120.5(5)
C30 C29 P1 119.2(5)
C31 C30 C29 119.3(7)
C31 C30 H30 120.4
C29 C30 H30 120.4
C30 C31 C32 120.7(8)
C30 C31 H31 119.6
C32 C31 H31 119.6
C33 C32 C31 118.1(7)
C33 C32 H32 120.9
C31 C32 H32 120.9
C34 C33 C32 121.8(7)
C34 C33 H33 119.1
C32 C33 H33 119.1
C33 C34 C29 119.9(7)
C33 C34 H34 120.1
C29 C34 H34 120.1
C40 C35 C36 117.6(7)
C40 C35 P3 124.7(6)
C36 C35 P3 117.4(5)
C37 C36 C35 121.7(7)
C37 C36 H36 119.1
C35 C36 H36 119.1
C36 C37 C38 120.1(8)
C36 C37 H37 119.9
C38 C37 H37 119.9
C39 C38 C37 119.6(7)
C39 C38 H38 120.2
C37 C38 H38 120.2
C38 C39 C40 120.3(7)
C38 C39 H39 119.8
C40 C39 H39 119.9
C39 C40 C35 120.6(7)
C39 C40 H40 119.7
C35 C40 H40 119.7
C46 C41 C42 119.1(7)
C46 C41 P3 117.6(6)
C42 C41 P3 123.2(5)
C43 C42 C41 120.9(7)
C43 C42 H42 119.5
C41 C42 H42 119.5
C42 C43 C44 119.9(8)
C42 C43 H43 120.0
C44 C43 H43 120.0
C45 C44 C43 119.1(7)
C45 C44 H44 120.5
C43 C44 H44 120.5
C44 C45 C46 121.6(7)
C44 C45 H45 119.2
C46 C45 H45 119.2
C41 C46 C45 119.4(8)
C41 C46 H46 120.3
C45 C46 H46 120.3
C52 C47 C48 117.2(7)
C52 C47 P6 124.3(5)
C48 C47 P6 118.2(5)
C49 C48 C47 121.8(7)
C49 C48 H48 119.1
C47 C48 H48 119.1
C48 C49 C50 118.9(8)
C48 C49 H49 120.6
C50 C49 H49 120.6
C51 C50 C49 121.6(7)
C51 C50 H50 119.2
C49 C50 H50 119.2
C50 C51 C52 119.2(7)
C50 C51 H51 120.4
C52 C51 H51 120.4
C47 C52 C51 121.3(7)
C47 C52 H52 119.4
C51 C52 H52 119.4
C54 C53 C58 119.0(7)
C54 C53 P6 124.0(6)
C58 C53 P6 116.9(5)
C55 C54 C53 119.7(7)
C55 C54 H54 120.2
C53 C54 H54 120.2
C56 C55 C54 121.5(7)
C56 C55 H55 119.2
C54 C55 H55 119.2
C57 C56 C55 118.8(8)
C57 C56 H56 120.6
C55 C56 H56 120.6
C56 C57 C58 121.8(8)
C56 C57 H57 119.1
C58 C57 H57 119.1
C53 C58 C57 119.2(7)
C53 C58 H58 120.4
C57 C58 H58 120.4
C60 C59 C68 116.3(6)
C60 C59 P6 126.5(5)
C68 C59 P6 117.2(5)
C59 C60 C61 122.8(7)
C59 C60 H60 118.6
C61 C60 H60 118.6
C62 C61 C60 122.5(7)
C62 C61 C66 118.7(6)
C60 C61 C66 118.8(6)
C63 C62 C61 121.7(7)
C63 C62 H62 119.1
C61 C62 H62 119.1
C62 C63 C64 120.3(7)
C62 C63 H63 119.9
C64 C63 H63 119.9
C65 C64 C63 119.3(7)
C65 C64 H64 120.3
C63 C64 H64 120.3
C64 C65 C66 122.0(7)
C64 C65 H65 119.0
C66 C65 H65 119.0
C65 C66 C61 117.8(6)
C65 C66 C67 123.6(6)
C61 C66 C67 118.5(6)
C68 C67 C66 118.4(6)
C68 C67 C70 118.8(5)
C66 C67 C70 122.8(5)
C67 C68 C59 124.9(6)
C67 C68 O4 119.0(6)
C59 C68 O4 116.1(5)
C70 C69 O3 119.2(6)
C70 C69 C78 124.8(6)
O3 C69 C78 115.7(6)
C69 C70 C71 117.6(6)
C69 C70 C67 118.1(6)
C71 C70 C67 123.8(6)
C72 C71 C70 123.1(6)
C72 C71 C76 117.8(7)
C70 C71 C76 119.1(6)
C73 C72 C71 120.1(7)
C73 C72 H72 120.0
C71 C72 H72 120.0
C72 C73 C74 121.8(7)
C72 C73 H73 119.1
C74 C73 H73 119.1
C75 C74 C73 120.3(7)
C75 C74 H74 119.8
C73 C74 H74 119.8
C74 C75 C76 120.3(7)
C74 C75 H75 119.9
C76 C75 H75 119.9
C75 C76 C77 120.7(7)
C75 C76 C71 119.7(7)
C77 C76 C71 119.4(6)
C78 C77 C76 121.8(6)
C78 C77 H77 119.1
C76 C77 H77 119.1
C77 C78 C69 116.4(6)
C77 C78 P4 126.1(5)
C69 C78 P4 115.8(5)
C84 C79 C80 119.6(7)
C84 C79 P4 122.3(6)
C80 C79 P4 118.1(6)
C81 C80 C79 119.8(7)
C81 C80 H80 120.1
C79 C80 H80 120.1
C80 C81 C82 120.3(8)
C80 C81 H81 119.8
C82 C81 H81 119.8
C83 C82 C81 119.7(7)
C83 C82 H82 120.1
C81 C82 H82 120.1
C82 C83 C84 119.3(7)
C82 C83 H83 120.4
C84 C83 H83 120.4
C79 C84 C83 121.1(7)
C79 C84 H84 119.4
C83 C84 H84 119.4
C90 C85 C86 118.2(8)
C90 C85 P4 121.2(6)
C86 C85 P4 120.5(6)
C87 C86 C85 120.2(8)
C87 C86 H86 119.9
C85 C86 H86 119.9
C88 C87 C86 120.8(9)
C88 C87 H87 119.6
C86 C87 H87 119.6
C87 C88 C89 120.4(9)
C87 C88 H88 119.8
C89 C88 H88 119.8
C90 C89 C88 119.3(9)
C90 C89 H89 120.4
C88 C89 H89 120.4
C89 C90 C85 121.1(9)
C89 C90 H90 119.5
C85 C90 H90 119.5
N2 C91 H91A 109.5
N2 C91 H91B 109.5
H91A C91 H91B 109.5
N2 C91 H91C 109.5
H91A C91 H91C 109.5
H91B C91 H91C 109.5
N2 C92 H92A 109.5
N2 C92 H92B 109.5
H92A C92 H92B 109.5
N2 C92 H92C 109.5
H92A C92 H92C 109.5
H92B C92 H92C 109.5
Cl11 C93 Cl10 113.3(7)
Cl11 C93 H93A 108.9
Cl10 C93 H93A 108.9
Cl11 C93 H93B 108.9
Cl10 C93 H93B 108.9
H93A C93 H93B 107.7
Cl6 C94 Cl5 111.0(5)
Cl6 C94 H94A 109.4
Cl5 C94 H94A 109.4
Cl6 C94 H94B 109.4
Cl5 C94 H94B 109.4
H94A C94 H94B 108.0
Cl8 C95 Cl9 111.9(8)
Cl8 C95 H95A 109.2
Cl9 C95 H95A 109.2
Cl8 C95 H95B 109.2
Cl9 C95 H95B 109.2
H95A C95 H95B 107.9
Cl12 C96 Cl7 111.8(5)
Cl12 C96 H96A 109.3
Cl7 C96 H96A 109.3
Cl12 C96 H96B 109.3
Cl7 C96 H96B 109.3
H96A C96 H96B 107.9
C2 N1 C1 112.3(6)
C2 N1 P2 124.2(5)
C1 N1 P2 123.5(5)
C91 N2 C92 112.2(6)
C91 N2 P5 123.6(5)
C92 N2 P5 123.8(5)
C13 O1 P2 112.7(4)
C3 O2 P2 120.4(4)
C69 O3 P5 110.7(4)
C68 O4 P5 120.6(4)
C29 P1 C23 108.7(3)
C29 P1 C22 105.9(3)
C23 P1 C22 104.9(3)
C29 P1 Pd1 116.1(2)
C23 P1 Pd1 112.0(2)
C22 P1 Pd1 108.5(2)
N1 P2 O2 113.7(3)
N1 P2 O1 100.2(3)
O2 P2 O1 98.6(2)
N1 P2 Pd1 118.6(2)
O2 P2 Pd1 111.22(18)
O1 P2 Pd1 112.02(18)
C35 P3 C4 103.0(3)
C35 P3 C41 103.4(3)
C4 P3 C41 100.2(3)
C85 P4 C78 109.2(3)
C85 P4 C79 107.2(3)
C78 P4 C79 103.9(3)
C85 P4 Pd2 113.4(3)
C78 P4 Pd2 106.8(2)
C79 P4 Pd2 115.8(2)
N2 P5 O3 99.4(3)
N2 P5 O4 113.1(3)
O3 P5 O4 99.1(2)
N2 P5 Pd2 116.4(2)
O3 P5 Pd2 112.31(18)
O4 P5 Pd2 114.20(18)
C47 P6 C59 102.5(3)
C47 P6 C53 104.2(3)
C59 P6 C53 98.3(3)
P2 Pd1 P1 88.67(7)
P2 Pd1 Cl1 178.17(8)
P1 Pd1 Cl1 90.92(7)
P2 Pd1 Cl2 88.41(7)
P1 Pd1 Cl2 176.39(7)
Cl1 Pd1 Cl2 92.07(7)
P5 Pd2 P4 88.58(7)
P5 Pd2 Cl3 169.82(7)
P4 Pd2 Cl3 90.08(7)
P5 Pd2 Cl4 91.58(6)
P4 Pd2 Cl4 172.01(7)
Cl3 Pd2 Cl4 91.14(7)

loop_
_geom_bond_atom_site_label_1
_geom_bond_atom_site_label_2
_geom_bond_distance
C1 N1 1.482(9)
C1 H1A 0.9800
C1 H1B 0.9800
C1 H1C 0.9800
C2 N1 1.465(9)
C2 H2A 0.9800
C2 H2B 0.9800
C2 H2C 0.9800
C3 C12 1.386(9)
C3 C4 1.390(9)
C3 O2 1.424(6)
C4 C5 1.415(9)
C4 P3 1.851(7)
C5 C6 1.405(9)
C5 H5 0.9500
C6 C11 1.406(9)
C6 C7 1.442(8)
C7 C8 1.358(10)
C7 H7 0.9500
C8 C9 1.420(10)
C8 H8 0.9500
C9 C10 1.373(9)
C9 H9 0.9500
C10 C11 1.437(9)
C10 H10 0.9500
C11 C12 1.441(8)
C12 C14 1.484(9)
C13 C14 1.379(8)
C13 O1 1.393(7)
C13 C22 1.406(9)
C14 C15 1.432(9)
C15 C16 1.405(9)
C15 C20 1.426(9)
C16 C17 1.358(10)
C16 H16 0.9500
C17 C18 1.397(10)
C17 H17 0.9500
C18 C19 1.363(10)
C18 H18 0.9500
C19 C20 1.448(9)
C19 H19 0.9500
C20 C21 1.427(9)
C21 C22 1.373(9)
C21 H21 0.9500
C22 P1 1.820(6)
C23 C24 1.397(9)
C23 C28 1.404(9)
C23 P1 1.817(7)
C24 C25 1.386(10)
C24 H24 0.9500
C25 C26 1.391(10)
C25 H25 0.9500
C26 C27 1.387(10)
C26 H26 0.9500
C27 C28 1.378(10)
C27 H27 0.9500
C28 H28 0.9500
C29 C34 1.384(9)
C29 C30 1.409(10)
C29 P1 1.801(7)
C30 C31 1.397(11)
C30 H30 0.9500
C31 C32 1.405(11)
C31 H31 0.9500
C32 C33 1.396(11)
C32 H32 0.9500
C33 C34 1.378(10)
C33 H33 0.9500
C34 H34 0.9500
C35 C40 1.405(10)
C35 C36 1.407(10)
C35 P3 1.835(8)
C36 C37 1.371(10)
C36 H36 0.9500
C37 C38 1.394(11)
C37 H37 0.9500
C38 C39 1.386(11)
C38 H38 0.9500
C39 C40 1.397(10)
C39 H39 0.9500
C40 H40 0.9500
C41 C46 1.382(9)
C41 C42 1.391(10)
C41 P3 1.855(8)
C42 C43 1.371(11)
C42 H42 0.9500
C43 C44 1.408(11)
C43 H43 0.9500
C44 C45 1.348(12)
C44 H44 0.9500
C45 C46 1.405(12)
C45 H45 0.9500
C46 H46 0.9500
C47 C52 1.401(10)
C47 C48 1.408(10)
C47 P6 1.834(7)
C48 C49 1.384(10)
C48 H48 0.9500
C49 C50 1.396(12)
C49 H49 0.9500
C50 C51 1.360(12)
C50 H50 0.9500
C51 C52 1.409(10)
C51 H51 0.9500
C52 H52 0.9500
C53 C54 1.395(10)
C53 C58 1.394(9)
C53 P6 1.839(7)
C54 C55 1.384(11)
C54 H54 0.9500
C55 C56 1.377(12)
C55 H55 0.9500
C56 C57 1.356(12)
C56 H56 0.9500
C57 C58 1.401(11)
C57 H57 0.9500
C58 H58 0.9500
C59 C60 1.381(9)
C59 C68 1.410(9)
C59 P6 1.838(7)
C60 C61 1.421(9)
C60 H60 0.9500
C61 C62 1.415(9)
C61 C66 1.435(10)
C62 C63 1.355(10)
C62 H62 0.9500
C63 C64 1.417(11)
C63 H63 0.9500
C64 C65 1.376(9)
C64 H64 0.9500
C65 C66 1.412(9)
C65 H65 0.9500
C66 C67 1.439(8)
C67 C68 1.368(9)
C67 C70 1.506(9)
C68 O4 1.425(7)
C69 C70 1.354(9)
C69 O3 1.406(8)
C69 C78 1.436(9)
C70 C71 1.437(10)
C71 C72 1.421(9)
C71 C76 1.437(9)
C72 C73 1.357(11)
C72 H72 0.9500
C73 C74 1.385(11)
C73 H73 0.9500
C74 C75 1.368(10)
C74 H74 0.9500
C75 C76 1.399(10)
C75 H75 0.9500
C76 C77 1.413(10)
C77 C78 1.375(10)
C77 H77 0.9500
C78 P4 1.819(7)
C79 C84 1.357(10)
C79 C80 1.394(10)
C79 P4 1.831(7)
C80 C81 1.375(11)
C80 H80 0.9500
C81 C82 1.392(11)
C81 H81 0.9500
C82 C83 1.375(12)
C82 H82 0.9500
C83 C84 1.397(11)
C83 H83 0.9500
C84 H84 0.9500
C85 C90 1.389(11)
C85 C86 1.409(11)
C85 P4 1.807(8)
C86 C87 1.369(12)
C86 H86 0.9500
C87 C88 1.359(15)
C87 H87 0.9500
C88 C89 1.392(15)
C88 H88 0.9500
C89 C90 1.375(12)
C89 H89 0.9500
C90 H90 0.9500
C91 N2 1.454(9)
C91 H91A 0.9800
C91 H91B 0.9800
C91 H91C 0.9800
C92 N2 1.470(9)
C92 H92A 0.9800
C92 H92B 0.9800
C92 H92C 0.9800
C93 Cl11 1.730(12)
C93 Cl10 1.744(12)
C93 H93A 0.9900
C93 H93B 0.9900
C94 Cl6 1.762(13)
C94 Cl5 1.776(12)
C94 H94A 0.9900
C94 H94B 0.9900
C95 Cl8 1.567(12)
C95 Cl9 1.775(14)
C95 H95A 0.9900
C95 H95B 0.9900
C96 Cl12 1.752(9)
C96 Cl7 1.761(10)
C96 H96A 0.9900
C96 H96B 0.9900
Cl1 Pd1 2.3189(19)
Cl2 Pd1 2.355(2)
Cl3 Pd2 2.335(2)
Cl4 Pd2 2.346(2)
N1 P2 1.613(6)
N2 P5 1.602(6)
O1 P2 1.629(5)
O2 P2 1.623(5)
O3 P5 1.617(5)
O4 P5 1.636(5)
P1 Pd1 2.281(2)
P2 Pd1 2.2121(19)
P4 Pd2 2.280(2)
P5 Pd2 2.227(2)

loop_
_geom_torsion_atom_site_label_1
_geom_torsion_atom_site_label_2
_geom_torsion_atom_site_label_3
_geom_torsion_atom_site_label_4
_geom_torsion
C12 C3 C4 C5 -7.4(10)
O2 C3 C4 C5 172.1(5)
C12 C3 C4 P3 178.4(5)
O2 C3 C4 P3 -2.2(8)
C3 C4 C5 C6 -0.2(10)
P3 C4 C5 C6 173.9(5)
C4 C5 C6 C11 5.5(10)
C4 C5 C6 C7 -176.9(6)
C5 C6 C7 C8 -177.9(7)
C11 C6 C7 C8 -0.3(11)
C6 C7 C8 C9 -1.7(11)
C7 C8 C9 C10 2.3(11)
C8 C9 C10 C11 -0.9(10)
C5 C6 C11 C10 179.3(6)
C7 C6 C11 C10 1.7(9)
C5 C6 C11 C12 -3.9(9)
C7 C6 C11 C12 178.5(6)
C9 C10 C11 C6 -1.1(10)
C9 C10 C11 C12 -177.8(6)
C4 C3 C12 C11 8.8(10)
O2 C3 C12 C11 -170.6(6)
C4 C3 C12 C14 -176.5(6)
O2 C3 C12 C14 4.1(9)
C6 C11 C12 C3 -2.9(9)
C10 C11 C12 C3 173.8(6)
C6 C11 C12 C14 -177.3(6)
C10 C11 C12 C14 -0.6(10)
O1 C13 C14 C15 175.9(5)
C22 C13 C14 C15 -8.9(9)
O1 C13 C14 C12 -8.4(8)
C22 C13 C14 C12 166.8(6)
C3 C12 C14 C13 -49.5(8)
C11 C12 C14 C13 124.7(7)
C3 C12 C14 C15 125.8(7)
C11 C12 C14 C15 -60.0(9)
C13 C14 C15 C16 178.8(6)
C12 C14 C15 C16 3.6(10)
C13 C14 C15 C20 -0.9(9)
C12 C14 C15 C20 -176.2(6)
C20 C15 C16 C17 -2.3(10)
C14 C15 C16 C17 177.9(7)
C15 C16 C17 C18 -1.1(11)
C16 C17 C18 C19 2.3(12)
C17 C18 C19 C20 0.0(12)
C16 C15 C20 C21 -171.7(6)
C14 C15 C20 C21 8.0(10)
C16 C15 C20 C19 4.4(9)
C14 C15 C20 C19 -175.8(6)
C18 C19 C20 C15 -3.4(11)
C18 C19 C20 C21 172.8(7)
C15 C20 C21 C22 -5.8(10)
C19 C20 C21 C22 178.1(7)
C20 C21 C22 C13 -3.6(10)
C20 C21 C22 P1 161.1(5)
C14 C13 C22 C21 11.3(10)
O1 C13 C22 C21 -173.5(6)
C14 C13 C22 P1 -155.0(5)
O1 C13 C22 P1 20.2(7)
C28 C23 C24 C25 -1.1(9)
P1 C23 C24 C25 175.7(5)
C23 C24 C25 C26 1.1(10)
C24 C25 C26 C27 0.2(10)
C25 C26 C27 C28 -1.5(11)
C26 C27 C28 C23 1.5(11)
C24 C23 C28 C27 -0.2(10)
P1 C23 C28 C27 -177.1(5)
C34 C29 C30 C31 -0.2(11)
P1 C29 C30 C31 -176.9(6)
C29 C30 C31 C32 1.7(12)
C30 C31 C32 C33 -1.8(12)
C31 C32 C33 C34 0.5(12)
C32 C33 C34 C29 1.0(12)
C30 C29 C34 C33 -1.2(11)
P1 C29 C34 C33 175.5(6)
C40 C35 C36 C37 -0.6(10)
P3 C35 C36 C37 -174.6(6)
C35 C36 C37 C38 1.1(11)
C36 C37 C38 C39 -1.1(11)
C37 C38 C39 C40 0.6(11)
C38 C39 C40 C35 -0.2(10)
C36 C35 C40 C39 0.1(10)
P3 C35 C40 C39 173.7(5)
C46 C41 C42 C43 -0.8(11)
P3 C41 C42 C43 -177.2(6)
C41 C42 C43 C44 1.9(12)
C42 C43 C44 C45 -2.0(12)
C43 C44 C45 C46 1.2(12)
C42 C41 C46 C45 0.0(11)
P3 C41 C46 C45 176.6(6)
C44 C45 C46 C41 -0.2(12)
C52 C47 C48 C49 -1.8(11)
P6 C47 C48 C49 -175.9(6)
C47 C48 C49 C50 0.9(12)
C48 C49 C50 C51 0.7(12)
C49 C50 C51 C52 -1.3(11)
C48 C47 C52 C51 1.1(10)
P6 C47 C52 C51 174.9(5)
C50 C51 C52 C47 0.4(11)
C58 C53 C54 C55 2.2(11)
P6 C53 C54 C55 179.8(6)
C53 C54 C55 C56 -0.3(12)
C54 C55 C56 C57 -1.4(13)
C55 C56 C57 C58 1.1(13)
C54 C53 C58 C57 -2.5(10)
P6 C53 C58 C57 179.8(6)
C56 C57 C58 C53 0.8(12)
C68 C59 C60 C61 -2.9(10)
P6 C59 C60 C61 176.6(6)
C59 C60 C61 C62 -176.2(7)
C59 C60 C61 C66 3.4(11)
C60 C61 C62 C63 176.8(7)
C66 C61 C62 C63 -2.8(11)
C61 C62 C63 C64 2.3(11)
C62 C63 C64 C65 -0.9(11)
C63 C64 C65 C66 0.2(11)
C64 C65 C66 C61 -0.8(10)
C64 C65 C66 C67 -178.6(7)
C62 C61 C66 C65 2.0(10)
C60 C61 C66 C65 -177.6(6)
C62 C61 C66 C67 179.9(6)
C60 C61 C66 C67 0.3(10)
C65 C66 C67 C68 173.5(7)
C61 C66 C67 C68 -4.2(9)
C65 C66 C67 C70 -5.2(10)
C61 C66 C67 C70 177.0(6)
C66 C67 C68 C59 4.9(11)
C70 C67 C68 C59 -176.2(6)
C66 C67 C68 O4 -178.6(6)
C70 C67 C68 O4 0.2(10)
C60 C59 C68 C67 -1.4(11)
P6 C59 C68 C67 179.1(6)
C60 C59 C68 O4 -177.9(6)
P6 C59 C68 O4 2.5(8)
O3 C69 C70 C71 -179.2(6)
C78 C69 C70 C71 -6.3(10)
O3 C69 C70 C67 -7.0(9)
C78 C69 C70 C67 165.9(6)
C68 C67 C70 C69 -49.0(9)
C66 C67 C70 C69 129.8(7)
C68 C67 C70 C71 122.7(7)
C66 C67 C70 C71 -58.5(9)
C69 C70 C71 C72 175.5(6)
C67 C70 C71 C72 3.8(10)
C69 C70 C71 C76 -2.0(9)
C67 C70 C71 C76 -173.7(6)
C70 C71 C72 C73 -179.9(7)
C76 C71 C72 C73 -2.4(10)
C71 C72 C73 C74 0.9(12)
C72 C73 C74 C75 0.9(13)
C73 C74 C75 C76 -1.2(12)
C74 C75 C76 C77 173.5(7)
C74 C75 C76 C71 -0.4(11)
C72 C71 C76 C75 2.1(10)
C70 C71 C76 C75 179.7(6)
C72 C71 C76 C77 -171.8(7)
C70 C71 C76 C77 5.8(10)
C75 C76 C77 C78 -175.4(7)
C71 C76 C77 C78 -1.6(11)
C76 C77 C78 C69 -6.0(11)
C76 C77 C78 P4 158.6(6)
C70 C69 C78 C77 10.4(11)
O3 C69 C78 C77 -176.5(6)
C70 C69 C78 P4 -155.8(6)
O3 C69 C78 P4 17.3(8)
C84 C79 C80 C81 -2.3(11)
P4 C79 C80 C81 177.0(6)
C79 C80 C81 C82 3.4(12)
C80 C81 C82 C83 -2.8(12)
C81 C82 C83 C84 0.9(13)
C80 C79 C84 C83 0.5(11)
P4 C79 C84 C83 -178.7(6)
C82 C83 C84 C79 0.2(12)
C90 C85 C86 C87 0.6(11)
P4 C85 C86 C87 -176.6(6)
C85 C86 C87 C88 1.4(13)
C86 C87 C88 C89 -2.1(14)
C87 C88 C89 C90 0.7(15)
C88 C89 C90 C85 1.4(14)
C86 C85 C90 C89 -2.0(12)
P4 C85 C90 C89 175.1(7)
C14 C13 O1 P2 90.1(6)
C22 C13 O1 P2 -85.4(6)
C12 C3 O2 P2 70.3(7)
C4 C3 O2 P2 -109.2(6)
C70 C69 O3 P5 88.5(6)
C78 C69 O3 P5 -85.0(6)
C67 C68 O4 P5 73.0(7)
C59 C68 O4 P5 -110.2(6)
C34 C29 P1 C23 4.5(6)
C30 C29 P1 C23 -178.8(6)
C34 C29 P1 C22 116.7(6)
C30 C29 P1 C22 -66.6(6)
C34 C29 P1 Pd1 -122.8(5)
C30 C29 P1 Pd1 53.9(6)
C24 C23 P1 C29 86.1(6)
C28 C23 P1 C29 -97.0(6)
C24 C23 P1 C22 -26.8(6)
C28 C23 P1 C22 150.1(5)
C24 C23 P1 Pd1 -144.2(5)
C28 C23 P1 Pd1 32.6(6)
C21 C22 P1 C29 7.2(7)
C13 C22 P1 C29 172.4(5)
C21 C22 P1 C23 122.1(6)
C13 C22 P1 C23 -72.8(5)
C21 C22 P1 Pd1 -118.1(6)
C13 C22 P1 Pd1 47.0(5)
C2 N1 P2 O2 120.1(7)
C1 N1 P2 O2 -58.0(6)
C2 N1 P2 O1 -135.7(7)
C1 N1 P2 O1 46.2(6)
C2 N1 P2 Pd1 -13.5(8)
C1 N1 P2 Pd1 168.3(5)
C3 O2 P2 N1 66.9(5)
C3 O2 P2 O1 -38.3(5)
C3 O2 P2 Pd1 -156.1(4)
C13 O1 P2 N1 -172.0(4)
C13 O1 P2 O2 -55.9(5)
C13 O1 P2 Pd1 61.3(4)
C40 C35 P3 C4 100.5(6)
C36 C35 P3 C4 -85.9(6)
C40 C35 P3 C41 -3.6(6)
C36 C35 P3 C41 170.1(5)
C3 C4 P3 C35 -177.7(5)
C5 C4 P3 C35 8.4(6)
C3 C4 P3 C41 -71.2(6)
C5 C4 P3 C41 114.9(6)
C46 C41 P3 C35 -109.4(6)
C42 C41 P3 C35 67.1(6)
C46 C41 P3 C4 144.5(5)
C42 C41 P3 C4 -39.1(6)
C90 C85 P4 C78 144.0(6)
C86 C85 P4 C78 -38.9(7)
C90 C85 P4 C79 -104.1(7)
C86 C85 P4 C79 73.1(7)
C90 C85 P4 Pd2 25.0(7)
C86 C85 P4 Pd2 -157.9(6)
C77 C78 P4 C85 122.2(7)
C69 C78 P4 C85 -73.1(6)
C77 C78 P4 C79 8.1(8)
C69 C78 P4 C79 172.7(5)
C77 C78 P4 Pd2 -114.8(6)
C69 C78 P4 Pd2 49.9(6)
C84 C79 P4 C85 -10.6(7)
C80 C79 P4 C85 170.2(6)
C84 C79 P4 C78 104.9(6)
C80 C79 P4 C78 -74.3(6)
C84 C79 P4 Pd2 -138.3(6)
C80 C79 P4 Pd2 42.5(6)
C91 N2 P5 O3 -147.5(7)
C92 N2 P5 O3 40.9(7)
C91 N2 P5 O4 108.4(7)
C92 N2 P5 O4 -63.2(7)
C91 N2 P5 Pd2 -26.8(8)
C92 N2 P5 Pd2 161.6(6)
C69 O3 P5 N2 -171.5(4)
C69 O3 P5 O4 -56.0(4)
C69 O3 P5 Pd2 64.9(4)
C68 O4 P5 N2 66.1(5)
C68 O4 P5 O3 -38.2(5)
C68 O4 P5 Pd2 -157.7(4)
C52 C47 P6 C59 124.6(6)
C48 C47 P6 C59 -61.7(6)
C52 C47 P6 C53 22.6(7)
C48 C47 P6 C53 -163.7(6)
C60 C59 P6 C47 -9.5(7)
C68 C59 P6 C47 170.0(6)
C60 C59 P6 C53 97.1(7)
C68 C59 P6 C53 -83.3(6)
C54 C53 P6 C47 42.1(7)
C58 C53 P6 C47 -140.4(5)
C54 C53 P6 C59 -63.2(7)
C58 C53 P6 C59 114.4(6)
N1 P2 Pd1 P1 -112.1(3)
O2 P2 Pd1 P1 113.17(19)
O1 P2 Pd1 P1 3.91(19)
N1 P2 Pd1 Cl1 -35(2)
O2 P2 Pd1 Cl1 -170(2)
O1 P2 Pd1 Cl1 81(2)
N1 P2 Pd1 Cl2 70.0(3)
O2 P2 Pd1 Cl2 -64.72(19)
O1 P2 Pd1 Cl2 -173.98(19)
C29 P1 Pd1 P2 -167.2(3)
C23 P1 Pd1 P2 67.1(2)
C22 P1 Pd1 P2 -48.1(2)
C29 P1 Pd1 Cl1 14.6(3)
C23 P1 Pd1 Cl1 -111.1(2)
C22 P1 Pd1 Cl1 133.6(2)
C29 P1 Pd1 Cl2 -131.3(12)
C23 P1 Pd1 Cl2 103.0(12)
C22 P1 Pd1 Cl2 -12.2(13)
N2 P5 Pd2 P4 -111.7(3)
O3 P5 Pd2 P4 1.82(19)
O4 P5 Pd2 P4 113.59(19)
N2 P5 Pd2 Cl3 -29.2(5)
O3 P5 Pd2 Cl3 84.4(4)
O4 P5 Pd2 Cl3 -163.8(4)
N2 P5 Pd2 Cl4 76.3(3)
O3 P5 Pd2 Cl4 -170.18(19)
O4 P5 Pd2 Cl4 -58.41(19)
C85 P4 Pd2 P5 72.3(3)
C78 P4 Pd2 P5 -48.1(3)
C79 P4 Pd2 P5 -163.2(3)
C85 P4 Pd2 Cl3 -97.6(3)
C78 P4 Pd2 Cl3 142.0(3)
C79 P4 Pd2 Cl3 26.9(3)
C85 P4 Pd2 Cl4 163.6(5)
C78 P4 Pd2 Cl4 43.2(6)
C79 P4 Pd2 Cl4 -71.9(6)
